data_2218085
loop_
_publ_author_name
'Ling, Chun-Hua'
'Chen, Yan-Bin'
'Huang, Jian-An'
'Ji, Cheng'
'Liu, Peng'

_publ_section_title
;
 <i>N</i>'-(3,5-Dichloro-2-hydroxybenzylidene)-3-methoxybenzohydrazide
 methanol solvate
;
_journal_coeditor_code CI2593
_journal_issue 5
_journal_name_full 'Acta Crystallographica Section E'
_journal_page_first o948
_journal_paper_doi 10.1107/S160053680801235X
_journal_volume 64
_journal_year 2008
_chemical_formula_iupac 'C15 H12 Cl2 N2 O3, C H4 O'
_chemical_formula_moiety 'C15 H12 Cl2 N2 O3, C H4 O'
_chemical_formula_sum 'C16 H16 Cl2 N2 O4'
_chemical_formula_weight 371.21
_chemical_name_systematic
;<i>N</i>'-(3,5-Dichloro-2-hydroxybenzylidene)-3-methoxybenzohydrazide
 methanol
solvate
;
_space_group_IT_number 2
_symmetry_cell_setting triclinic
_symmetry_space_group_name_Hall '-P 1'
_symmetry_space_group_name_H-M 'P -1'
_atom_sites_solution_hydrogens geom
_atom_sites_solution_primary direct
_atom_sites_solution_secondary difmap
_audit_creation_method SHELXL-97
_cell_angle_alpha 92.422(5)
_cell_angle_beta 98.948(5)
_cell_angle_gamma 96.954(5)
_cell_formula_units_Z 2
_cell_length_a 7.742(3)
_cell_length_b 9.070(3)
_cell_length_c 12.296(4)
_cell_measurement_reflns_used 1304
_cell_measurement_temperature 298(2)
_cell_measurement_theta_max 24.5
_cell_measurement_theta_min 2.4
_cell_volume 845.0(5)
_computing_cell_refinement 'SAINT (Bruker, 2002)'
_computing_data_collection 'SMART (Bruker, 2002)'
_computing_data_reduction 'SAINT (Bruker, 2002)'
_computing_molecular_graphics 'SHELXTL (Sheldrick, 2008)'
_computing_publication_material 'SHELXL97 (Sheldrick, 2008)'
_computing_structure_refinement 'SHELXL97 (Sheldrick, 2008)'
_computing_structure_solution 'SHELXS97 (Sheldrick, 2008)'
_diffrn_ambient_temperature 298(2)
_diffrn_measured_fraction_theta_full 0.984
_diffrn_measured_fraction_theta_max 0.984
_diffrn_measurement_device_type 'Bruker SMART CCD area-detector'
_diffrn_measurement_method \w
_diffrn_radiation_monochromator graphite
_diffrn_radiation_source 'fine-focus sealed tube'
_diffrn_radiation_type MoK\a
_diffrn_radiation_wavelength 0.71073
_diffrn_reflns_av_R_equivalents 0.0292
_diffrn_reflns_av_sigmaI/netI 0.0552
_diffrn_reflns_limit_h_max 9
_diffrn_reflns_limit_h_min -9
_diffrn_reflns_limit_k_max 11
_diffrn_reflns_limit_k_min -11
_diffrn_reflns_limit_l_max 15
_diffrn_reflns_limit_l_min -15
_diffrn_reflns_number 6888
_diffrn_reflns_theta_full 26.50
_diffrn_reflns_theta_max 26.50
_diffrn_reflns_theta_min 1.68
_diffrn_standards_number 0
_exptl_absorpt_coefficient_mu 0.407
_exptl_absorpt_correction_T_max 0.9230
_exptl_absorpt_correction_T_min 0.8981
_exptl_absorpt_correction_type multi-scan
_exptl_absorpt_process_details '(SADABS; Sheldrick, 1996)'
_exptl_crystal_colour yellow
_exptl_crystal_density_diffrn 1.459
_exptl_crystal_density_method 'not measured'
_exptl_crystal_description Block
_exptl_crystal_F_000 384
_exptl_crystal_size_max 0.27
_exptl_crystal_size_mid 0.23
_exptl_crystal_size_min 0.20
_refine_diff_density_max 0.269
_refine_diff_density_min -0.242
_refine_ls_extinction_method none
_refine_ls_goodness_of_fit_ref 1.043
_refine_ls_hydrogen_treatment mixed
_refine_ls_matrix_type full
_refine_ls_number_parameters 224
_refine_ls_number_reflns 3452
_refine_ls_number_restraints 1
_refine_ls_restrained_S_all 1.043
_refine_ls_R_factor_all 0.0809
_refine_ls_R_factor_gt 0.0505
_refine_ls_shift/su_max 0.001
_refine_ls_shift/su_mean 0.000
_refine_ls_structure_factor_coef Fsqd
_refine_ls_weighting_details 'calc w=1/[\s^2^(Fo^2^)+(0.0565P)^2^] where P=(Fo^2^+2Fc^2^)/3'
_refine_ls_weighting_scheme calc
_refine_ls_wR_factor_gt 0.1168
_refine_ls_wR_factor_ref 0.1311
_reflns_number_gt 2253
_reflns_number_total 3452
_reflns_threshold_expression I>2\s(I)
_cod_data_source_file ci2593.cif
_cod_data_source_block I
_cod_depositor_comments
;
The following automatic conversions were performed:
'_symmetry_cell_setting' value 'Triclinic' changed to 'triclinic'
according to '/home/saulius/struct/CIF-dictionaries/cif_core.dic'
dictionary named 'cif_core.dic' version 2.4.1 from 2010-06-29.

Automatic conversion script
Id: cif_fix_enum 1527 2010-12-29 10:47:43Z saulius 

The following automatic conversions were performed:

'_symmetry_cell_setting' value 'Triclinic' changed to 'triclinic'
according to /home/saulius/struct/CIF-dictionaries/cif_core.dic
dictionary named 'cif_core.dic' version 2.4.1 from 2010-06-29.

Automatic conversion script
Id: cif_fix_values 1715 2011-07-08 13:25:40Z adriana 
;
_cod_database_code 2218085
_cod_database_fobs_code 2218085

loop_
_symmetry_equiv_pos_as_xyz
'x, y, z'
'-x, -y, -z'

loop_
_atom_site_type_symbol
_atom_site_label
_atom_site_fract_x
_atom_site_fract_y
_atom_site_fract_z
_atom_site_U_iso_or_equiv
_atom_site_adp_type
_atom_site_calc_flag
_atom_site_refinement_flags
_atom_site_occupancy
Cl Cl1 0.29231(9) -0.03639(9) 0.10217(6) 0.0659(3) Uani d . 1
Cl Cl2 -0.37695(9) -0.28076(8) 0.09465(6) 0.0636(3) Uani d . 1
O O1 0.2383(2) 0.14041(19) 0.29003(15) 0.0532(5) Uani d . 1
H H1 0.2219 0.1852 0.3461 0.080 Uiso calc R 1
O O2 0.3328(2) 0.3979(2) 0.51936(17) 0.0729(6) Uani d . 1
O O3 -0.0405(3) 0.5968(2) 0.88407(15) 0.0659(6) Uani d . 1
O O4 0.3034(2) 0.6965(2) 0.42945(18) 0.0677(6) Uani d . 1
H H4 0.3679 0.6328 0.4458 0.102 Uiso calc R 1
N N1 0.0576(3) 0.2173(2) 0.43529(16) 0.0432(5) Uani d . 1
N N2 0.0515(3) 0.3093(2) 0.52560(17) 0.0455(5) Uani d D 1
C C1 -0.0641(3) 0.0367(3) 0.2932(2) 0.0408(6) Uani d . 1
C C2 0.0927(3) 0.0466(3) 0.2486(2) 0.0406(6) Uani d . 1
C C3 0.0983(3) -0.0464(3) 0.1565(2) 0.0432(6) Uani d . 1
C C4 -0.0443(3) -0.1470(3) 0.1091(2) 0.0474(6) Uani d . 1
H H4A -0.0375 -0.2083 0.0477 0.057 Uiso calc R 1
C C5 -0.1966(3) -0.1549(3) 0.1541(2) 0.0448(6) Uani d . 1
C C6 -0.2080(3) -0.0639(3) 0.2446(2) 0.0460(6) Uani d . 1
H H6 -0.3127 -0.0699 0.2733 0.055 Uiso calc R 1
C C7 -0.0786(3) 0.1315(3) 0.3889(2) 0.0483(7) Uani d . 1
H H7 -0.1848 0.1295 0.4156 0.058 Uiso calc R 1
C C8 0.2044(3) 0.3995(3) 0.5653(2) 0.0438(6) Uani d . 1
C C9 0.2074(3) 0.4983(3) 0.66579(19) 0.0419(6) Uani d . 1
C C10 0.0683(3) 0.4953(3) 0.7255(2) 0.0422(6) Uani d . 1
H H10 -0.0351 0.4307 0.7029 0.051 Uiso calc R 1
C C11 0.0864(3) 0.5898(3) 0.8188(2) 0.0469(6) Uani d . 1
C C12 0.2406(4) 0.6849(3) 0.8525(2) 0.0557(7) Uani d . 1
H H12 0.2523 0.7472 0.9159 0.067 Uiso calc R 1
C C13 0.3750(4) 0.6877(3) 0.7933(2) 0.0596(8) Uani d . 1
H H13 0.4778 0.7530 0.8161 0.072 Uiso calc R 1
C C14 0.3607(3) 0.5946(3) 0.6997(2) 0.0505(7) Uani d . 1
H H14 0.4535 0.5966 0.6598 0.061 Uiso calc R 1
C C15 -0.2031(4) 0.5035(4) 0.8545(3) 0.0710(9) Uani d . 1
H H15A -0.2575 0.5241 0.7821 0.107 Uiso calc R 1
H H15B -0.2796 0.5218 0.9066 0.107 Uiso calc R 1
H H15C -0.1824 0.4012 0.8547 0.107 Uiso calc R 1
C C16 0.3991(5) 0.8175(4) 0.3948(4) 0.1132(15) Uani d . 1
H H16A 0.3265 0.8956 0.3822 0.170 Uiso calc R 1
H H16B 0.4388 0.7899 0.3274 0.170 Uiso calc R 1
H H16C 0.4992 0.8515 0.4503 0.170 Uiso calc R 1
H H2 -0.052(2) 0.307(3) 0.551(2) 0.080 Uiso d D 1

loop_
_atom_site_aniso_label
_atom_site_aniso_U_11
_atom_site_aniso_U_22
_atom_site_aniso_U_33
_atom_site_aniso_U_12
_atom_site_aniso_U_13
_atom_site_aniso_U_23
Cl1 0.0460(4) 0.0854(6) 0.0652(5) -0.0006(4) 0.0214(3) -0.0269(4)
Cl2 0.0477(4) 0.0620(5) 0.0732(5) -0.0078(3) 0.0037(3) -0.0223(4)
O1 0.0428(10) 0.0569(11) 0.0563(12) -0.0079(9) 0.0142(8) -0.0200(9)
O2 0.0505(12) 0.0888(15) 0.0777(15) -0.0132(11) 0.0315(11) -0.0309(12)
O3 0.0605(12) 0.0825(14) 0.0529(12) -0.0024(11) 0.0200(10) -0.0229(10)
O4 0.0470(12) 0.0815(15) 0.0784(15) 0.0085(10) 0.0202(11) 0.0104(12)
N1 0.0435(12) 0.0456(12) 0.0397(12) 0.0026(10) 0.0100(9) -0.0096(10)
N2 0.0402(12) 0.0526(13) 0.0425(12) 0.0005(10) 0.0118(10) -0.0158(10)
C1 0.0434(14) 0.0383(13) 0.0404(14) 0.0037(11) 0.0092(11) -0.0040(11)
C2 0.0353(13) 0.0410(13) 0.0438(15) 0.0014(11) 0.0064(11) -0.0044(11)
C3 0.0396(14) 0.0501(15) 0.0410(14) 0.0070(11) 0.0121(11) -0.0071(12)
C4 0.0487(15) 0.0480(15) 0.0437(15) 0.0070(12) 0.0053(12) -0.0125(12)
C5 0.0385(14) 0.0426(14) 0.0492(16) -0.0004(11) 0.0013(11) -0.0053(12)
C6 0.0401(14) 0.0469(15) 0.0502(16) 0.0013(11) 0.0104(12) -0.0080(12)
C7 0.0466(15) 0.0508(15) 0.0485(16) 0.0016(13) 0.0175(13) -0.0084(13)
C8 0.0391(14) 0.0456(15) 0.0461(15) 0.0019(12) 0.0098(12) -0.0052(12)
C9 0.0404(14) 0.0446(14) 0.0388(14) 0.0048(11) 0.0030(11) -0.0046(11)
C10 0.0357(13) 0.0455(14) 0.0418(14) -0.0018(11) 0.0031(11) -0.0072(11)
C11 0.0487(15) 0.0491(15) 0.0419(15) 0.0061(12) 0.0063(12) -0.0059(12)
C12 0.0621(18) 0.0551(17) 0.0444(16) -0.0004(14) 0.0028(14) -0.0153(13)
C13 0.0510(17) 0.0602(18) 0.0581(19) -0.0117(14) -0.0029(14) -0.0109(15)
C14 0.0427(15) 0.0538(16) 0.0524(17) -0.0013(12) 0.0076(12) -0.0038(13)
C15 0.0575(19) 0.083(2) 0.075(2) 0.0027(17) 0.0269(16) -0.0150(18)
C16 0.090(3) 0.103(3) 0.148(4) -0.001(2) 0.025(3) 0.045(3)

loop_
_atom_type_symbol
_atom_type_description
_atom_type_scat_dispersion_real
_atom_type_scat_dispersion_imag
_atom_type_scat_source
C C 0.0033 0.0016 'International Tables Vol C Tables 4.2.6.8 and 6.1.1.4'
H H 0.0000 0.0000 'International Tables Vol C Tables 4.2.6.8 and 6.1.1.4'
N N 0.0061 0.0033 'International Tables Vol C Tables 4.2.6.8 and 6.1.1.4'
O O 0.0106 0.0060 'International Tables Vol C Tables 4.2.6.8 and 6.1.1.4'
Cl Cl 0.1484 0.1585 'International Tables Vol C Tables 4.2.6.8 and 6.1.1.4'

loop_
_geom_angle_atom_site_label_1
_geom_angle_atom_site_label_2
_geom_angle_atom_site_label_3
_geom_angle
C2 O1 H1 109.5
C11 O3 C15 118.7(2)
C16 O4 H4 109.5
C7 N1 N2 120.9(2)
C8 N2 N1 115.25(19)
C8 N2 H2 127.0(19)
N1 N2 H2 117.7(19)
C6 C1 C2 119.6(2)
C6 C1 C7 119.6(2)
C2 C1 C7 120.8(2)
O1 C2 C3 118.0(2)
O1 C2 C1 123.7(2)
C3 C2 C1 118.2(2)
C4 C3 C2 122.0(2)
C4 C3 Cl1 119.52(18)
C2 C3 Cl1 118.44(18)
C5 C4 C3 118.8(2)
C5 C4 H4A 120.6
C3 C4 H4A 120.6
C4 C5 C6 120.9(2)
C4 C5 Cl2 119.08(19)
C6 C5 Cl2 119.97(19)
C5 C6 C1 120.4(2)
C5 C6 H6 119.8
C1 C6 H6 119.8
N1 C7 C1 118.4(2)
N1 C7 H7 120.8
C1 C7 H7 120.8
O2 C8 N2 120.4(2)
O2 C8 C9 122.0(2)
N2 C8 C9 117.7(2)
C14 C9 C10 120.3(2)
C14 C9 C8 116.0(2)
C10 C9 C8 123.7(2)
C11 C10 C9 119.0(2)
C11 C10 H10 120.5
C9 C10 H10 120.5
O3 C11 C10 124.3(2)
O3 C11 C12 115.3(2)
C10 C11 C12 120.4(2)
C13 C12 C11 120.3(2)
C13 C12 H12 119.9
C11 C12 H12 119.9
C12 C13 C14 120.7(2)
C12 C13 H13 119.7
C14 C13 H13 119.7
C13 C14 C9 119.5(2)
C13 C14 H14 120.3
C9 C14 H14 120.3
O3 C15 H15A 109.5
O3 C15 H15B 109.5
H15A C15 H15B 109.5
O3 C15 H15C 109.5
H15A C15 H15C 109.5
H15B C15 H15C 109.5
O4 C16 H16A 109.5
O4 C16 H16B 109.5
H16A C16 H16B 109.5
O4 C16 H16C 109.5
H16A C16 H16C 109.5
H16B C16 H16C 109.5

loop_
_geom_bond_atom_site_label_1
_geom_bond_atom_site_label_2
_geom_bond_distance
Cl1 C3 1.730(2)
Cl2 C5 1.736(2)
O1 C2 1.344(3)
O1 H1 0.82
O2 C8 1.219(3)
O3 C11 1.367(3)
O3 C15 1.417(3)
O4 C16 1.369(4)
O4 H4 0.82
N1 C7 1.273(3)
N1 N2 1.371(3)
N2 C8 1.364(3)
N2 H2 0.899(10)
C1 C6 1.390(3)
C1 C2 1.402(3)
C1 C7 1.455(3)
C2 C3 1.393(3)
C3 C4 1.379(3)
C4 C5 1.374(3)
C4 H4A 0.93
C5 C6 1.377(3)
C6 H6 0.93
C7 H7 0.93
C8 C9 1.490(3)
C9 C14 1.382(3)
C9 C10 1.393(3)
C10 C11 1.381(3)
C10 H10 0.93
C11 C12 1.381(3)
C12 C13 1.358(4)
C12 H12 0.93
C13 C14 1.381(4)
C13 H13 0.93
C14 H14 0.93
C15 H15A 0.96
C15 H15B 0.96
C15 H15C 0.96
C16 H16A 0.96
C16 H16B 0.96
C16 H16C 0.96

loop_
_geom_hbond_atom_site_label_D
_geom_hbond_atom_site_label_H
_geom_hbond_atom_site_label_A
_geom_hbond_site_symmetry_A
_geom_hbond_distance_DH
_geom_hbond_distance_HA
_geom_hbond_distance_DA
_geom_hbond_angle_DHA
N2 H2 O4 2_566 0.899(10) 1.997(12) 2.881(3) 167(3)
O4 H4 O2 . 0.82 2.35 2.989(3) 135
O4 H4 O2 2_666 0.82 2.34 3.023(3) 141
O1 H1 N1 . 0.82 1.84 2.557(3) 145

loop_
_cod_related_entry_id
_cod_related_entry_database
_cod_related_entry_code
1 ChemSpider 30655472
